data_2208489
loop_
_publ_author_name
'Ray J. Butcher'
'Yathirajan, H. S.'
'Sarojini, B. K.'
'Narayana, B.'
'Mithun, A.'

_publ_section_title
;
 2,3-Dibromo-1-(4-methoxyphenyl)-3-[4-(methylsulfanyl)phenyl]propan-1-one
;
_journal_coeditor_code AT2020
_journal_issue 4
_journal_name_full 'Acta Crystallographica Section E'
_journal_page_first o1629
_journal_page_last o1630
_journal_paper_doi 10.1107/S1600536806010944
_journal_volume 62
_journal_year 2006
_chemical_formula_moiety 'C17 H16 Br2 O2 S'
_chemical_formula_sum 'C17 H16 Br2 O2 S'
_chemical_formula_weight 444.18
_chemical_name_systematic
;
 ?
;
_space_group_IT_number 14
_symmetry_cell_setting monoclinic
_symmetry_space_group_name_Hall '-P 2yab'
_symmetry_space_group_name_H-M 'P 1 21/a 1'
_atom_sites_solution_hydrogens geom
_atom_sites_solution_primary direct
_atom_sites_solution_secondary difmap
_audit_creation_method SHELXL-97
_cell_angle_alpha 90.00
_cell_angle_beta 96.9710(10)
_cell_angle_gamma 90.00
_cell_formula_units_Z 4
_cell_length_a 10.7585(7)
_cell_length_b 13.5889(9)
_cell_length_c 11.6754(7)
_cell_measurement_reflns_used 4400
_cell_measurement_temperature 376(2)
_cell_measurement_theta_max 28.483
_cell_measurement_theta_min 2.310
_cell_volume 1694.28(19)
_computing_cell_refinement 'SAINT-Plus (Bruker, 1999)'
_computing_data_collection 'SMART (Bruker, 1998)'
_computing_data_reduction SAINT-Plus
_computing_molecular_graphics 'SHELXTL (Bruker, 1999)'
_computing_publication_material SHELXTL)
_computing_structure_refinement 'SHELXL97 (Sheldrick, 1997)'
_computing_structure_solution 'SHELXS97 (Sheldrick, 1997)'
_diffrn_ambient_temperature 376(2)
_diffrn_measured_fraction_theta_full 0.998
_diffrn_measured_fraction_theta_max 0.998
_diffrn_measurement_device_type 'Bruker Apex II CCD'
_diffrn_measurement_method '\f and \w scans'
_diffrn_radiation_monochromator graphite
_diffrn_radiation_source 'fine-focus sealed tube'
_diffrn_radiation_type MoK\a
_diffrn_radiation_wavelength 0.71073
_diffrn_reflns_av_R_equivalents 0.0387
_diffrn_reflns_av_sigmaI/netI 0.0380
_diffrn_reflns_limit_h_max 14
_diffrn_reflns_limit_h_min -12
_diffrn_reflns_limit_k_max 18
_diffrn_reflns_limit_k_min -18
_diffrn_reflns_limit_l_max 15
_diffrn_reflns_limit_l_min -15
_diffrn_reflns_number 18342
_diffrn_reflns_theta_full 29.08
_diffrn_reflns_theta_max 29.08
_diffrn_reflns_theta_min 1.76
_diffrn_standards_number 0
_exptl_absorpt_coefficient_mu 4.911
_exptl_absorpt_correction_T_max 0.339
_exptl_absorpt_correction_T_min 0.118
_exptl_absorpt_correction_type multi-scan
_exptl_absorpt_process_details '(SADABS; Sheldrick, 1996)'
_exptl_crystal_colour colorless
_exptl_crystal_density_diffrn 1.741
_exptl_crystal_density_method 'not measured'
_exptl_crystal_description needle
_exptl_crystal_F_000 880
_exptl_crystal_size_max 0.65
_exptl_crystal_size_mid 0.25
_exptl_crystal_size_min 0.22
_refine_diff_density_max 0.968
_refine_diff_density_min -0.947
_refine_ls_extinction_method none
_refine_ls_goodness_of_fit_ref 1.006
_refine_ls_hydrogen_treatment constr
_refine_ls_matrix_type full
_refine_ls_number_parameters 201
_refine_ls_number_reflns 4532
_refine_ls_number_restraints 0
_refine_ls_restrained_S_all 1.006
_refine_ls_R_factor_all 0.0574
_refine_ls_R_factor_gt 0.0347
_refine_ls_shift/su_max 0.001
_refine_ls_shift/su_mean 0.000
_refine_ls_structure_factor_coef Fsqd
_refine_ls_weighting_details 'calc w=1/[\s^2^(Fo^2^)+(0.0359P)^2^+2.2098P] where P=(Fo^2^+2Fc^2^)/3'
_refine_ls_weighting_scheme calc
_refine_ls_wR_factor_gt 0.0771
_refine_ls_wR_factor_ref 0.0857
_reflns_number_gt 3415
_reflns_number_total 4532
_reflns_threshold_expression I>2\s(I)
_cod_data_source_file at2020.cif
_cod_data_source_block I
_cod_depositor_comments
;
The following automatic conversions were performed:
'_symmetry_cell_setting' value 'Monoclinic' changed to 'monoclinic'
according to '/home/saulius/struct/CIF-dictionaries/cif_core.dic'
dictionary named 'cif_core.dic' version 2.4.1 from 2010-06-29.

Automatic conversion script
Id: cif_fix_enum 1527 2010-12-29 10:47:43Z saulius 

The following automatic conversions were performed:

'_symmetry_cell_setting' value 'Monoclinic' changed to 'monoclinic'
according to /home/saulius/struct/CIF-dictionaries/cif_core.dic
dictionary named 'cif_core.dic' version 2.4.1 from 2010-06-29.

Automatic conversion script
Id: cif_fix_values 1715 2011-07-08 13:25:40Z adriana 
;
_cod_original_sg_symbol_H-M 'P 21/a'
_cod_database_code 2208489

loop_
_symmetry_equiv_pos_as_xyz
'x, y, z'
'-x+1/2, y+1/2, -z'
'-x, -y, -z'
'x-1/2, -y-1/2, z'

loop_
_atom_site_type_symbol
_atom_site_label
_atom_site_fract_x
_atom_site_fract_y
_atom_site_fract_z
_atom_site_U_iso_or_equiv
_atom_site_adp_type
_atom_site_calc_flag
_atom_site_refinement_flags
_atom_site_occupancy
Br Br1 0.51667(3) 0.58320(2) 0.82031(3) 0.03526(10) Uani d . 1
Br Br2 0.41154(3) 0.89963(2) 0.91576(3) 0.03076(10) Uani d . 1
S S 0.24102(7) 0.60623(6) 1.33228(6) 0.02920(18) Uani d . 1
O O1 0.61883(18) 0.80840(15) 0.74847(16) 0.0221(4) Uani d . 1
O O2 0.23587(19) 0.90823(15) 0.30575(17) 0.0247(4) Uani d . 1
C C1 0.3614(3) 0.6014(2) 1.4525(2) 0.0270(6) Uani d . 1
H H1A 0.3258 0.5812 1.5202 0.041 Uiso calc R 1
H H1B 0.3983 0.6654 1.4650 0.041 Uiso calc R 1
H H1C 0.4245 0.5552 1.4366 0.041 Uiso calc R 1
C C2 0.3227(3) 0.63774(19) 1.2159(2) 0.0187(5) Uani d . 1
C C3 0.4475(3) 0.66640(19) 1.2268(2) 0.0192(5) Uani d . 1
H H3A 0.4932 0.6712 1.2995 0.023 Uiso calc R 1
C C4 0.5039(3) 0.6880(2) 1.1284(2) 0.0203(6) Uani d . 1
H H4A 0.5873 0.7075 1.1362 0.024 Uiso calc R 1
C C5 0.4378(3) 0.6810(2) 1.0194(2) 0.0208(6) Uani d . 1
C C6 0.3122(3) 0.6530(2) 1.0091(2) 0.0201(6) Uani d . 1
H H6A 0.2664 0.6488 0.9364 0.024 Uiso calc R 1
C C7 0.2552(3) 0.63154(19) 1.1059(2) 0.0182(5) Uani d . 1
H H7A 0.1714 0.6128 1.0979 0.022 Uiso calc R 1
C C8 0.5017(3) 0.7042(2) 0.9147(2) 0.0241(6) Uani d . 1
H H8A 0.5856 0.7302 0.9397 0.029 Uiso calc R 1
C C9 0.4325(3) 0.7751(2) 0.8321(2) 0.0234(6) Uani d . 1
H H9A 0.3506 0.7481 0.8020 0.028 Uiso calc R 1
C C10 0.5050(3) 0.8049(2) 0.7323(2) 0.0195(5) Uani d . 1
C C11 0.4325(3) 0.8329(2) 0.6209(2) 0.0182(5) Uani d . 1
C C12 0.4981(3) 0.8579(2) 0.5295(2) 0.0206(6) Uani d . 1
H H12A 0.5852 0.8575 0.5404 0.025 Uiso calc R 1
C C13 0.4363(3) 0.8833(2) 0.4227(2) 0.0212(6) Uani d . 1
H H13A 0.4816 0.8999 0.3625 0.025 Uiso calc R 1
C C14 0.3068(3) 0.88380(19) 0.4059(2) 0.0183(5) Uani d . 1
C C15 0.2397(3) 0.8591(2) 0.4973(2) 0.0216(6) Uani d . 1
H H15A 0.1526 0.8594 0.4862 0.026 Uiso calc R 1
C C16 0.3019(3) 0.8342(2) 0.6032(2) 0.0217(6) Uani d . 1
H H16A 0.2565 0.8182 0.6636 0.026 Uiso calc R 1
C C17 0.2996(3) 0.9342(2) 0.2092(2) 0.0278(7) Uani d . 1
H H17A 0.2393 0.9479 0.1436 0.042 Uiso calc R 1
H H17B 0.3521 0.8805 0.1914 0.042 Uiso calc R 1
H H17C 0.3502 0.9915 0.2279 0.042 Uiso calc R 1

loop_
_atom_site_aniso_label
_atom_site_aniso_U_11
_atom_site_aniso_U_22
_atom_site_aniso_U_33
_atom_site_aniso_U_12
_atom_site_aniso_U_13
_atom_site_aniso_U_23
Br1 0.0433(2) 0.02117(15) 0.0446(2) 0.00419(13) 0.01884(16) -0.00550(13)
Br2 0.0524(2) 0.01869(14) 0.02379(15) 0.00804(13) 0.01512(13) -0.00004(11)
S 0.0173(4) 0.0489(5) 0.0220(4) -0.0023(3) 0.0048(3) 0.0045(3)
O1 0.0144(10) 0.0313(11) 0.0204(10) -0.0007(8) 0.0011(8) 0.0005(8)
O2 0.0189(11) 0.0374(12) 0.0175(9) -0.0017(9) 0.0004(8) 0.0084(8)
C1 0.0261(17) 0.0340(16) 0.0207(14) -0.0017(13) 0.0017(12) 0.0017(12)
C2 0.0196(14) 0.0149(12) 0.0221(13) 0.0037(10) 0.0045(11) 0.0017(10)
C3 0.0187(14) 0.0206(12) 0.0173(13) 0.0000(10) -0.0019(11) 0.0008(10)
C4 0.0143(14) 0.0240(13) 0.0221(14) -0.0015(11) 0.0001(11) 0.0030(11)
C5 0.0175(14) 0.0237(13) 0.0210(13) -0.0006(11) 0.0013(11) 0.0045(11)
C6 0.0159(14) 0.0234(13) 0.0196(13) -0.0009(11) -0.0035(11) 0.0031(10)
C7 0.0120(13) 0.0182(12) 0.0238(13) -0.0012(10) -0.0006(10) 0.0006(10)
C8 0.0192(15) 0.0276(14) 0.0252(14) -0.0014(12) 0.0016(12) 0.0014(11)
C9 0.0225(15) 0.0261(14) 0.0215(14) 0.0008(12) 0.0021(11) -0.0004(11)
C10 0.0178(15) 0.0235(13) 0.0174(13) -0.0023(11) 0.0024(11) -0.0019(10)
C11 0.0150(14) 0.0227(13) 0.0165(12) -0.0006(10) 0.0007(10) -0.0009(10)
C12 0.0126(14) 0.0272(14) 0.0220(14) -0.0019(11) 0.0023(11) 0.0002(11)
C13 0.0196(15) 0.0272(14) 0.0179(13) -0.0004(11) 0.0064(11) 0.0037(11)
C14 0.0177(14) 0.0202(12) 0.0167(12) 0.0000(10) 0.0009(10) 0.0013(10)
C15 0.0109(13) 0.0339(15) 0.0201(13) -0.0002(11) 0.0024(11) 0.0031(11)
C16 0.0175(15) 0.0309(14) 0.0177(13) -0.0012(11) 0.0062(11) 0.0017(11)
C17 0.0298(17) 0.0340(16) 0.0199(14) -0.0006(13) 0.0040(12) 0.0101(12)

loop_
_atom_type_symbol
_atom_type_description
_atom_type_scat_dispersion_real
_atom_type_scat_dispersion_imag
_atom_type_scat_source
C C 0.0033 0.0016 'International Tables Vol C Tables 4.2.6.8 and 6.1.1.4'
H H 0.0000 0.0000 'International Tables Vol C Tables 4.2.6.8 and 6.1.1.4'
O O 0.0106 0.0060 'International Tables Vol C Tables 4.2.6.8 and 6.1.1.4'
S S 0.1246 0.1234 'International Tables Vol C Tables 4.2.6.8 and 6.1.1.4'
Br Br -0.2901 2.4595 'International Tables Vol C Tables 4.2.6.8 and 6.1.1.4'

loop_
_geom_angle_atom_site_label_1
_geom_angle_atom_site_label_2
_geom_angle_atom_site_label_3
_geom_angle
_geom_angle_publ_flag
C2 S C1 103.46(14) y
C14 O2 C17 117.7(2) y
S C1 H1A 109.5 ?
S C1 H1B 109.5 ?
H1A C1 H1B 109.5 ?
S C1 H1C 109.5 ?
H1A C1 H1C 109.5 ?
H1B C1 H1C 109.5 ?
C3 C2 C7 119.3(3) ?
C3 C2 S 124.4(2) ?
C7 C2 S 116.2(2) ?
C2 C3 C4 119.8(2) ?
C2 C3 H3A 120.1 ?
C4 C3 H3A 120.1 ?
C5 C4 C3 121.1(3) ?
C5 C4 H4A 119.4 ?
C3 C4 H4A 119.4 ?
C4 C5 C6 118.8(3) ?
C4 C5 C8 119.9(3) ?
C6 C5 C8 121.4(2) ?
C7 C6 C5 120.6(3) ?
C7 C6 H6A 119.7 ?
C5 C6 H6A 119.7 ?
C6 C7 C2 120.4(3) ?
C6 C7 H7A 119.8 ?
C2 C7 H7A 119.8 ?
C9 C8 C5 114.7(2) y
C9 C8 Br1 103.97(19) y
C5 C8 Br1 110.53(19) y
C9 C8 H8A 109.2 ?
C5 C8 H8A 109.2 ?
Br1 C8 H8A 109.2 ?
C8 C9 C10 113.6(2) y
C8 C9 Br2 108.02(19) y
C10 C9 Br2 104.36(18) y
C8 C9 H9A 110.2 ?
C10 C9 H9A 110.2 ?
Br2 C9 H9A 110.2 ?
O1 C10 C11 122.6(2) y
O1 C10 C9 119.2(2) y
C11 C10 C9 118.2(2) ?
C12 C11 C16 118.6(2) ?
C12 C11 C10 118.3(2) ?
C16 C11 C10 123.2(2) ?
C13 C12 C11 121.3(3) ?
C13 C12 H12A 119.4 ?
C11 C12 H12A 119.4 ?
C14 C13 C12 119.6(3) ?
C14 C13 H13A 120.2 ?
C12 C13 H13A 120.2 ?
O2 C14 C13 125.1(2) ?
O2 C14 C15 115.3(2) ?
C13 C14 C15 119.7(3) ?
C16 C15 C14 120.3(3) ?
C16 C15 H15A 119.8 ?
C14 C15 H15A 119.8 ?
C15 C16 C11 120.5(3) ?
C15 C16 H16A 119.7 ?
C11 C16 H16A 119.7 ?
O2 C17 H17A 109.5 ?
O2 C17 H17B 109.5 ?
H17A C17 H17B 109.5 ?
O2 C17 H17C 109.5 ?
H17A C17 H17C 109.5 ?
H17B C17 H17C 109.5 ?

loop_
_geom_bond_atom_site_label_1
_geom_bond_atom_site_label_2
_geom_bond_distance
_geom_bond_publ_flag
Br1 C8 1.997(3) y
Br2 C9 1.981(3) y
S C2 1.758(3) y
S C1 1.792(3) y
O1 C10 1.217(3) y
O2 C14 1.358(3) y
O2 C17 1.433(3) y
C1 H1A 0.9600 ?
C1 H1B 0.9600 ?
C1 H1C 0.9600 ?
C2 C3 1.389(4) ?
C2 C7 1.399(4) ?
C3 C4 1.394(4) ?
C3 H3A 0.9300 ?
C4 C5 1.385(4) ?
C4 H4A 0.9300 ?
C5 C6 1.395(4) ?
C5 C8 1.506(4) ?
C6 C7 1.381(4) ?
C6 H6A 0.9300 ?
C7 H7A 0.9300 ?
C8 C9 1.496(4) y
C8 H8A 0.9800 ?
C9 C10 1.533(4) y
C9 H9A 0.9800 ?
C10 C11 1.482(4) ?
C11 C12 1.392(4) ?
C11 C16 1.395(4) ?
C12 C13 1.384(4) ?
C12 H12A 0.9300 ?
C13 C14 1.383(4) ?
C13 H13A 0.9300 ?
C14 C15 1.400(4) ?
C15 C16 1.375(4) ?
C15 H15A 0.9300 ?
C16 H16A 0.9300 ?
C17 H17A 0.9600 ?
C17 H17B 0.9600 ?
C17 H17C 0.9600 ?

loop_
_geom_hbond_atom_site_label_D
_geom_hbond_atom_site_label_H
_geom_hbond_atom_site_label_A
_geom_hbond_site_symmetry_A
_geom_hbond_distance_DH
_geom_hbond_distance_HA
_geom_hbond_distance_DA
_geom_hbond_angle_DHA
C16 H16A O1 4_575 0.93 2.55 3.364(3) 146.7

loop_
_geom_torsion_atom_site_label_1
_geom_torsion_atom_site_label_2
_geom_torsion_atom_site_label_3
_geom_torsion_atom_site_label_4
_geom_torsion
C1 S C2 C3 -9.0(3)
C1 S C2 C7 170.1(2)
C7 C2 C3 C4 -0.4(4)
S C2 C3 C4 178.8(2)
C2 C3 C4 C5 -0.3(4)
C3 C4 C5 C6 0.9(4)
C3 C4 C5 C8 -179.6(3)
C4 C5 C6 C7 -0.8(4)
C8 C5 C6 C7 179.7(3)
C5 C6 C7 C2 0.1(4)
C3 C2 C7 C6 0.4(4)
S C2 C7 C6 -178.8(2)
C4 C5 C8 C9 -129.5(3)
C6 C5 C8 C9 50.1(4)
C4 C5 C8 Br1 113.4(3)
C6 C5 C8 Br1 -67.0(3)
C5 C8 C9 C10 174.6(2)
Br1 C8 C9 C10 -64.6(3)
C5 C8 C9 Br2 59.3(3)
Br1 C8 C9 Br2 -179.90(13)
C8 C9 C10 O1 -31.4(4)
Br2 C9 C10 O1 86.1(3)
C8 C9 C10 C11 151.4(3)
Br2 C9 C10 C11 -91.1(2)
O1 C10 C11 C12 4.3(4)
C9 C10 C11 C12 -178.6(2)
O1 C10 C11 C16 -176.5(3)
C9 C10 C11 C16 0.6(4)
C16 C11 C12 C13 -0.3(4)
C10 C11 C12 C13 179.0(3)
C11 C12 C13 C14 -0.1(4)
C17 O2 C14 C13 1.0(4)
C17 O2 C14 C15 -180.0(3)
C12 C13 C14 O2 179.3(3)
C12 C13 C14 C15 0.3(4)
O2 C14 C15 C16 -179.2(3)
C13 C14 C15 C16 -0.1(4)
C14 C15 C16 C11 -0.3(4)
C12 C11 C16 C15 0.5(4)
C10 C11 C16 C15 -178.8(3)
